data_4001310
loop_
_publ_author_name
'Bernuy-Lopez, Carlos'
'Allix, Mathieu'
'Bridges, Craig A.'
'Claridge, John B.'
'Rosseinsky, Matthew J.'

_publ_section_title
;
 Sr2MgMoO6-\d:&#x00A0; Structure, Phase Stability, and Cation Site Order
 Control of Reduction
;
_journal_issue 5
_journal_name_full 'Chemistry of Materials'
_journal_page_first 1035
_journal_paper_doi 10.1021/cm0624116
_journal_volume 19
_journal_year 2007
_chemical_formula_sum 'Mg0.14 Mo0.52 O2.15 Sr'
_chemical_formula_weight 175.70
_chemical_name_systematic ' ?'
_space_group_IT_number 139
_symmetry_cell_setting tetragonal
_symmetry_space_group_name_Hall '-I 4 2'
_symmetry_space_group_name_H-M 'I 4/m m m'
_cell_angle_alpha 90.0
_cell_angle_beta 90.0
_cell_angle_gamma 90.0
_cell_formula_units_Z 6
_cell_length_a 3.95288(15)
_cell_length_b 3.95288
_cell_length_c 20.437(5)
_cell_volume 319.33(8)
_pd_block_id 2006-10-06T09:46|FINAL_phase4|M.J._Rosseinsky||
_pd_phase_name 'from C:/Documents and Settings/John/Desktop/HRPD_Xray/FINAL_XRAY_H'
_cod_data_source_file cm0624116si20061009_082045.cif
_cod_data_source_block FINAL_phase_4
_cod_depositor_comments
;
The following automatic conversions were performed:

'_geom_bond_publ_flag' value 'N' changed to 'n' according to
/home/saulius/struct/CIF-dictionaries/cif_core.dic dictionary named
'cif_core.dic' version 2.4.1 from 2010-06-29 (113
times).

'_geom_angle_publ_flag' value 'N' changed to 'n' according
to /home/saulius/struct/CIF-dictionaries/cif_core.dic dictionary
named 'cif_core.dic' version 2.4.1 from 2010-06-29 (859 times).

Automatic conversion script
Id: cif_fix_values 1715 2011-07-08 13:25:40Z adriana 
;
_cod_database_code 4001310

loop_
_symmetry_equiv_pos_site_id
_symmetry_equiv_pos_as_xyz
1 +x,+y,+z
2 -y,+x,+z
3 -x,-y,+z
4 +y,-x,+z
5 -x,+y,+z
6 -y,-x,+z
7 +x,-y,+z
8 +y,+x,+z
-1 -x,-y,-z
-2 +y,-x,-z
-3 +x,+y,-z
-4 -y,+x,-z
-5 +x,-y,-z
-6 +y,+x,-z
-7 -x,+y,-z
-8 -y,-x,-z
101 +x+1/2,+y+1/2,+z+1/2
102 -y+1/2,+x+1/2,+z+1/2
103 -x+1/2,-y+1/2,+z+1/2
104 +y+1/2,-x+1/2,+z+1/2
105 -x+1/2,+y+1/2,+z+1/2
106 -y+1/2,-x+1/2,+z+1/2
107 +x+1/2,-y+1/2,+z+1/2
108 +y+1/2,+x+1/2,+z+1/2
-101 -x+1/2,-y+1/2,-z+1/2
-102 +y+1/2,-x+1/2,-z+1/2
-103 +x+1/2,+y+1/2,-z+1/2
-104 -y+1/2,+x+1/2,-z+1/2
-105 +x+1/2,-y+1/2,-z+1/2
-106 +y+1/2,+x+1/2,-z+1/2
-107 -x+1/2,+y+1/2,-z+1/2
-108 -y+1/2,-x+1/2,-z+1/2

loop_
_atom_site_type_symbol
_atom_site_label
_atom_site_fract_x
_atom_site_fract_y
_atom_site_fract_z
_atom_site_occupancy
_atom_site_thermal_displace_type
_atom_site_U_iso_or_equiv
_atom_site_symmetry_multiplicity
Sr Sr1 0.0 0.0 0.5 1.0 Uiso 0.01 2
Sr Sr2 0.0 0.0 0.3006(5) 1.0 Uiso 0.01 4
Mo Mo1 0.0 0.0 0.1066(5) 0.7842 Uiso 0.01 4
O O1 0.0 0.0 0.0 0.455(32) Uiso 0.01 2
O O2 0.0 0.0 0.1919(6) 1.0 Uiso 0.01 4
O O3 0.0 0.5 0.1015(4) 1.0 Uiso 0.01 8
Mg Mg1 0.0 0.0 0.1066(5) 0.2158 Uiso 0.01 4

loop_
_atom_type_symbol
_atom_type_number_in_cell
Sr 6.0
Mo 3.137
Mg 0.863
O 12.91

loop_
_geom_angle_atom_site_label_1
_geom_angle_atom_site_label_2
_geom_angle_atom_site_label_3
_geom_angle
_geom_angle_site_symmetry_1
_geom_angle_site_symmetry_3
_geom_angle_publ_flag
Sr1 Sr1 Sr1 90.0 1_455 1_545 n
Sr1 Sr1 Sr1 90.0 1_455 1_565 n
Sr1 Sr1 Sr1 180.0 1_455 1_655 n
Sr1 Sr1 Sr2 90.0 1_455 1_555 n
Sr1 Sr1 Sr2 90.0 1_455 -1_556 n
Sr1 Sr1 Mo1 56.11(7) 1_455 101_445 n
Sr1 Sr1 Mo1 56.11(7) 1_455 101_455 n
Sr1 Sr1 Mo1 123.89(7) 1_455 101_545 n
Sr1 Sr1 Mo1 123.89(7) 1_455 101_555 n
Sr1 Sr1 Mo1 56.11(7) 1_455 -101_334 n
Sr1 Sr1 Mo1 56.11(7) 1_455 -101_344 n
Sr1 Sr1 Mo1 123.89(7) 1_455 -101_434 n
Sr1 Sr1 Mo1 123.89(7) 1_455 -101_444 n
Sr1 Sr1 O1 45.0 1_455 101_445 n
Sr1 Sr1 O1 45.0 1_455 101_455 n
Sr1 Sr1 O1 135.0 1_455 101_545 n
Sr1 Sr1 O1 135.0 1_455 101_555 n
Sr1 Sr1 O3 46.38(11) 1_455 101_445 n
Sr1 Sr1 O3 133.62(11) 1_455 101_545 n
Sr1 Sr1 O3 90.0 1_455 102_545 n
Sr1 Sr1 O3 90.0 1_455 102_555 n
Sr1 Sr1 O3 46.38(11) 1_455 -101_344 n
Sr1 Sr1 O3 133.62(11) 1_455 -101_444 n
Sr1 Sr1 O3 90.0 1_455 -102_334 n
Sr1 Sr1 Sr1 180.0 1_545 1_565 n
Sr1 Sr1 Sr1 90.0 1_545 1_655 n
Sr1 Sr1 Sr2 90.0 1_545 1_555 n
Sr1 Sr1 Sr2 90.0 1_545 -1_556 n
Sr1 Sr1 Mo1 56.11(7) 1_545 101_445 n
Sr1 Sr1 Mo1 123.89(7) 1_545 101_455 n
Sr1 Sr1 Mo1 56.11(7) 1_545 101_545 n
Sr1 Sr1 Mo1 123.89(7) 1_545 101_555 n
Sr1 Sr1 Mo1 56.11(7) 1_545 -101_334 n
Sr1 Sr1 Mo1 123.89(7) 1_545 -101_344 n
Sr1 Sr1 Mo1 56.11(7) 1_545 -101_434 n
Sr1 Sr1 Mo1 123.89(7) 1_545 -101_444 n
Sr1 Sr1 O1 45.0 1_545 101_445 n
Sr1 Sr1 O1 135.0 1_545 101_455 n
Sr1 Sr1 O1 45.0 1_545 101_545 n
Sr1 Sr1 O1 135.0 1_545 101_555 n
Sr1 Sr1 O3 90.0 1_545 101_445 n
Sr1 Sr1 O3 90.0 1_545 101_545 n
Sr1 Sr1 O3 46.38(11) 1_545 102_545 n
Sr1 Sr1 O3 133.62(11) 1_545 102_555 n
Sr1 Sr1 O3 90.0 1_545 -101_344 n
Sr1 Sr1 O3 90.0 1_545 -101_444 n
Sr1 Sr1 O3 46.38(11) 1_545 -102_334 n
Sr1 Sr1 Sr1 90.0 1_565 1_655 n
Sr1 Sr1 Sr2 90.0 1_565 1_555 n
Sr1 Sr1 Sr2 90.0 1_565 -1_556 n
Sr1 Sr1 Mo1 123.89(7) 1_565 101_445 n
Sr1 Sr1 Mo1 56.11(7) 1_565 101_455 n
Sr1 Sr1 Mo1 123.89(7) 1_565 101_545 n
Sr1 Sr1 Mo1 56.11(7) 1_565 101_555 n
Sr1 Sr1 Mo1 123.89(7) 1_565 -101_334 n
Sr1 Sr1 Mo1 56.11(7) 1_565 -101_344 n
Sr1 Sr1 Mo1 123.89(7) 1_565 -101_434 n
Sr1 Sr1 Mo1 56.11(7) 1_565 -101_444 n
Sr1 Sr1 O1 135.0 1_565 101_445 n
Sr1 Sr1 O1 45.0 1_565 101_455 n
Sr1 Sr1 O1 135.0 1_565 101_545 n
Sr1 Sr1 O1 45.0 1_565 101_555 n
Sr1 Sr1 O3 90.0 1_565 101_445 n
Sr1 Sr1 O3 90.0 1_565 101_545 n
Sr1 Sr1 O3 133.62(11) 1_565 102_545 n
Sr1 Sr1 O3 46.38(11) 1_565 102_555 n
Sr1 Sr1 O3 90.0 1_565 -101_344 n
Sr1 Sr1 O3 90.0 1_565 -101_444 n
Sr1 Sr1 O3 133.62(11) 1_565 -102_334 n
Sr1 Sr1 Sr2 90.0 1_655 1_555 n
Sr1 Sr1 Sr2 90.0 1_655 -1_556 n
Sr1 Sr1 Mo1 123.89(7) 1_655 101_445 n
Sr1 Sr1 Mo1 123.89(7) 1_655 101_455 n
Sr1 Sr1 Mo1 56.11(7) 1_655 101_545 n
Sr1 Sr1 Mo1 56.11(7) 1_655 101_555 n
Sr1 Sr1 Mo1 123.89(7) 1_655 -101_334 n
Sr1 Sr1 Mo1 123.89(7) 1_655 -101_344 n
Sr1 Sr1 Mo1 56.11(7) 1_655 -101_434 n
Sr1 Sr1 Mo1 56.11(7) 1_655 -101_444 n
Sr1 Sr1 O1 135.0 1_655 101_445 n
Sr1 Sr1 O1 135.0 1_655 101_455 n
Sr1 Sr1 O1 45.0 1_655 101_545 n
Sr1 Sr1 O1 45.0 1_655 101_555 n
Sr1 Sr1 O3 133.62(11) 1_655 101_445 n
Sr1 Sr1 O3 46.38(11) 1_655 101_545 n
Sr1 Sr1 O3 90.0 1_655 102_545 n
Sr1 Sr1 O3 90.0 1_655 102_555 n
Sr1 Sr1 O3 133.62(11) 1_655 -101_344 n
Sr1 Sr1 O3 46.38(11) 1_655 -101_444 n
Sr1 Sr1 O3 90.0 1_655 -102_334 n
Sr2 Sr1 Sr2 180.0 1_555 -1_556 n
Sr2 Sr1 Mo1 127.94(13) 1_555 101_445 n
Sr2 Sr1 Mo1 127.94(13) 1_555 101_455 n
Sr2 Sr1 Mo1 127.94(13) 1_555 101_545 n
Sr2 Sr1 Mo1 127.94(13) 1_555 101_555 n
Sr2 Sr1 Mo1 52.06(13) 1_555 -101_334 n
Sr2 Sr1 Mo1 52.06(13) 1_555 -101_344 n
Sr2 Sr1 Mo1 52.06(13) 1_555 -101_434 n
Sr2 Sr1 Mo1 52.06(13) 1_555 -101_444 n
Sr2 Sr1 O1 90.0 1_555 101_445 n
Sr2 Sr1 O1 90.0 1_555 101_455 n
Sr2 Sr1 O1 90.0 1_555 101_545 n
Sr2 Sr1 O1 90.0 1_555 101_555 n
Sr2 Sr1 O3 136.38(11) 1_555 101_445 n
Sr2 Sr1 O3 136.38(11) 1_555 101_545 n
Sr2 Sr1 O3 136.38(11) 1_555 102_545 n
Sr2 Sr1 O3 136.38(11) 1_555 102_555 n
Sr2 Sr1 O3 43.62(11) 1_555 -101_344 n
Sr2 Sr1 O3 43.62(11) 1_555 -101_444 n
Sr2 Sr1 O3 43.62(11) 1_555 -102_334 n
Sr2 Sr1 Mo1 52.06(13) -1_556 101_445 n
Sr2 Sr1 Mo1 52.06(13) -1_556 101_455 n
Sr2 Sr1 Mo1 52.06(13) -1_556 101_545 n
Sr2 Sr1 Mo1 52.06(13) -1_556 101_555 n
Sr2 Sr1 Mo1 127.94(13) -1_556 -101_334 n
Sr2 Sr1 Mo1 127.94(13) -1_556 -101_344 n
Sr2 Sr1 Mo1 127.94(13) -1_556 -101_434 n
Sr2 Sr1 Mo1 127.94(13) -1_556 -101_444 n
Sr2 Sr1 O1 90.0 -1_556 101_445 n
Sr2 Sr1 O1 90.0 -1_556 101_455 n
Sr2 Sr1 O1 90.0 -1_556 101_545 n
Sr2 Sr1 O1 90.0 -1_556 101_555 n
Sr2 Sr1 O3 43.62(11) -1_556 101_445 n
Sr2 Sr1 O3 43.62(11) -1_556 101_545 n
Sr2 Sr1 O3 43.62(11) -1_556 102_545 n
Sr2 Sr1 O3 43.62(11) -1_556 102_555 n
Sr2 Sr1 O3 136.38(11) -1_556 -101_344 n
Sr2 Sr1 O3 136.38(11) -1_556 -101_444 n
Sr2 Sr1 O3 136.38(11) -1_556 -102_334 n
Mo1 Sr1 Mo1 67.79(13) 101_445 101_455 n
Mo1 Sr1 Mo1 67.79(13) 101_445 101_545 n
Mo1 Sr1 Mo1 104.11(25) 101_445 101_555 n
Mo1 Sr1 Mo1 75.89(25) 101_445 -101_334 n
Mo1 Sr1 Mo1 112.21(13) 101_445 -101_344 n
Mo1 Sr1 Mo1 112.21(13) 101_445 -101_434 n
Mo1 Sr1 Mo1 179.9802 101_445 -101_444 n
Mo1 Sr1 O1 37.94(13) 101_445 101_445 n
Mo1 Sr1 O1 90.0 101_445 101_455 n
Mo1 Sr1 O1 90.0 101_445 101_545 n
Mo1 Sr1 O1 142.06(13) 101_445 101_555 n
Mo1 Sr1 O3 33.92(6) 101_445 101_445 n
Mo1 Sr1 O3 86.54(15) 101_445 101_545 n
Mo1 Sr1 O3 33.92(6) 101_445 102_545 n
Mo1 Sr1 O3 86.54(15) 101_445 102_555 n
Mo1 Sr1 O3 93.46(15) 101_445 -101_344 n
Mo1 Sr1 O3 146.08(6) 101_445 -101_444 n
Mo1 Sr1 O3 93.46(15) 101_445 -102_334 n
Mo1 Sr1 Mo1 104.11(25) 101_455 101_545 n
Mo1 Sr1 Mo1 67.79(13) 101_455 101_555 n
Mo1 Sr1 Mo1 112.21(13) 101_455 -101_334 n
Mo1 Sr1 Mo1 75.89(25) 101_455 -101_344 n
Mo1 Sr1 Mo1 179.9802 101_455 -101_434 n
Mo1 Sr1 Mo1 112.21(13) 101_455 -101_444 n
Mo1 Sr1 O1 90.0 101_455 101_445 n
Mo1 Sr1 O1 37.94(13) 101_455 101_455 n
Mo1 Sr1 O1 142.06(13) 101_455 101_545 n
Mo1 Sr1 O1 90.0 101_455 101_555 n
Mo1 Sr1 O3 33.92(6) 101_455 101_445 n
Mo1 Sr1 O3 86.54(15) 101_455 101_545 n
Mo1 Sr1 O3 86.54(15) 101_455 102_545 n
Mo1 Sr1 O3 33.92(6) 101_455 102_555 n
Mo1 Sr1 O3 93.46(15) 101_455 -101_344 n
Mo1 Sr1 O3 146.08(6) 101_455 -101_444 n
Mo1 Sr1 O3 146.08(6) 101_455 -102_334 n
Mo1 Sr1 Mo1 67.79(13) 101_545 101_555 n
Mo1 Sr1 Mo1 112.21(13) 101_545 -101_334 n
Mo1 Sr1 Mo1 179.9802 101_545 -101_344 n
Mo1 Sr1 Mo1 75.89(25) 101_545 -101_434 n
Mo1 Sr1 Mo1 112.21(13) 101_545 -101_444 n
Mo1 Sr1 O1 90.0 101_545 101_445 n
Mo1 Sr1 O1 142.06(13) 101_545 101_455 n
Mo1 Sr1 O1 37.94(13) 101_545 101_545 n
Mo1 Sr1 O1 90.0 101_545 101_555 n
Mo1 Sr1 O3 86.54(15) 101_545 101_445 n
Mo1 Sr1 O3 33.92(6) 101_545 101_545 n
Mo1 Sr1 O3 33.92(6) 101_545 102_545 n
Mo1 Sr1 O3 86.54(15) 101_545 102_555 n
Mo1 Sr1 O3 146.08(6) 101_545 -101_344 n
Mo1 Sr1 O3 93.46(15) 101_545 -101_444 n
Mo1 Sr1 O3 93.46(15) 101_545 -102_334 n
Mo1 Sr1 Mo1 180.0 101_555 -101_334 n
Mo1 Sr1 Mo1 112.21(13) 101_555 -101_344 n
Mo1 Sr1 Mo1 112.21(13) 101_555 -101_434 n
Mo1 Sr1 Mo1 75.89(25) 101_555 -101_444 n
Mo1 Sr1 O1 142.06(13) 101_555 101_445 n
Mo1 Sr1 O1 90.0 101_555 101_455 n
Mo1 Sr1 O1 90.0 101_555 101_545 n
Mo1 Sr1 O1 37.94(13) 101_555 101_555 n
Mo1 Sr1 O3 86.54(15) 101_555 101_445 n
Mo1 Sr1 O3 33.92(6) 101_555 101_545 n
Mo1 Sr1 O3 86.54(15) 101_555 102_545 n
Mo1 Sr1 O3 33.92(6) 101_555 102_555 n
Mo1 Sr1 O3 146.08(6) 101_555 -101_344 n
Mo1 Sr1 O3 93.46(15) 101_555 -101_444 n
Mo1 Sr1 O3 146.08(6) 101_555 -102_334 n
Mo1 Sr1 Mo1 67.79(13) -101_334 -101_344 n
Mo1 Sr1 Mo1 67.79(13) -101_334 -101_434 n
Mo1 Sr1 Mo1 104.11(25) -101_334 -101_444 n
Mo1 Sr1 O1 37.94(13) -101_334 101_445 n
Mo1 Sr1 O1 90.0 -101_334 101_455 n
Mo1 Sr1 O1 90.0 -101_334 101_545 n
Mo1 Sr1 O1 142.06(13) -101_334 101_555 n
Mo1 Sr1 O3 93.46(15) -101_334 101_445 n
Mo1 Sr1 O3 146.08(6) -101_334 101_545 n
Mo1 Sr1 O3 93.46(15) -101_334 102_545 n
Mo1 Sr1 O3 146.08(6) -101_334 102_555 n
Mo1 Sr1 O3 33.92(6) -101_334 -101_344 n
Mo1 Sr1 O3 86.54(15) -101_334 -101_444 n
Mo1 Sr1 O3 33.92(6) -101_334 -102_334 n
Mo1 Sr1 Mo1 104.11(25) -101_344 -101_434 n
Mo1 Sr1 Mo1 67.79(13) -101_344 -101_444 n
Mo1 Sr1 O1 90.0 -101_344 101_445 n
Mo1 Sr1 O1 37.94(13) -101_344 101_455 n
Mo1 Sr1 O1 142.06(13) -101_344 101_545 n
Mo1 Sr1 O1 90.0 -101_344 101_555 n
Mo1 Sr1 O3 93.46(15) -101_344 101_445 n
Mo1 Sr1 O3 146.08(6) -101_344 101_545 n
Mo1 Sr1 O3 146.08(6) -101_344 102_545 n
Mo1 Sr1 O3 93.46(15) -101_344 102_555 n
Mo1 Sr1 O3 33.92(6) -101_344 -101_344 n
Mo1 Sr1 O3 86.54(15) -101_344 -101_444 n
Mo1 Sr1 O3 86.54(15) -101_344 -102_334 n
Mo1 Sr1 Mo1 67.79(13) -101_434 -101_444 n
Mo1 Sr1 O1 90.0 -101_434 101_445 n
Mo1 Sr1 O1 142.06(13) -101_434 101_455 n
Mo1 Sr1 O1 37.94(13) -101_434 101_545 n
Mo1 Sr1 O1 90.0 -101_434 101_555 n
Mo1 Sr1 O3 146.08(6) -101_434 101_445 n
Mo1 Sr1 O3 93.46(15) -101_434 101_545 n
Mo1 Sr1 O3 93.46(15) -101_434 102_545 n
Mo1 Sr1 O3 146.08(6) -101_434 102_555 n
Mo1 Sr1 O3 86.54(15) -101_434 -101_344 n
Mo1 Sr1 O3 33.92(6) -101_434 -101_444 n
Mo1 Sr1 O3 33.92(6) -101_434 -102_334 n
Mo1 Sr1 O1 142.06(13) -101_444 101_445 n
Mo1 Sr1 O1 90.0 -101_444 101_455 n
Mo1 Sr1 O1 90.0 -101_444 101_545 n
Mo1 Sr1 O1 37.94(13) -101_444 101_555 n
Mo1 Sr1 O3 146.08(6) -101_444 101_445 n
Mo1 Sr1 O3 93.46(15) -101_444 101_545 n
Mo1 Sr1 O3 146.08(6) -101_444 102_545 n
Mo1 Sr1 O3 93.46(15) -101_444 102_555 n
Mo1 Sr1 O3 86.54(15) -101_444 -101_344 n
Mo1 Sr1 O3 33.92(6) -101_444 -101_444 n
Mo1 Sr1 O3 86.54(15) -101_444 -102_334 n
O1 Sr1 O1 90.0 101_445 101_455 n
O1 Sr1 O1 90.0 101_445 101_545 n
O1 Sr1 O1 180.0 101_445 101_555 n
O1 Sr1 O3 60.80(7) 101_445 101_445 n
O1 Sr1 O3 119.20(7) 101_445 101_545 n
O1 Sr1 O3 60.80(7) 101_445 102_545 n
O1 Sr1 O3 119.20(7) 101_445 102_555 n
O1 Sr1 O3 60.80(7) 101_445 -101_344 n
O1 Sr1 O3 119.20(7) 101_445 -101_444 n
O1 Sr1 O3 60.80(7) 101_445 -102_334 n
O1 Sr1 O1 179.9802 101_455 101_545 n
O1 Sr1 O1 90.0 101_455 101_555 n
O1 Sr1 O3 60.80(7) 101_455 101_445 n
O1 Sr1 O3 119.20(7) 101_455 101_545 n
O1 Sr1 O3 119.20(7) 101_455 102_545 n
O1 Sr1 O3 60.80(7) 101_455 102_555 n
O1 Sr1 O3 60.80(7) 101_455 -101_344 n
O1 Sr1 O3 119.20(7) 101_455 -101_444 n
O1 Sr1 O3 119.20(7) 101_455 -102_334 n
O1 Sr1 O1 90.0 101_545 101_555 n
O1 Sr1 O3 119.20(7) 101_545 101_445 n
O1 Sr1 O3 60.80(7) 101_545 101_545 n
O1 Sr1 O3 60.80(7) 101_545 102_545 n
O1 Sr1 O3 119.20(7) 101_545 102_555 n
O1 Sr1 O3 119.20(7) 101_545 -101_344 n
O1 Sr1 O3 60.80(7) 101_545 -101_444 n
O1 Sr1 O3 60.80(7) 101_545 -102_334 n
O1 Sr1 O3 119.20(7) 101_555 101_445 n
O1 Sr1 O3 60.80(7) 101_555 101_545 n
O1 Sr1 O3 119.20(7) 101_555 102_545 n
O1 Sr1 O3 60.80(7) 101_555 102_555 n
O1 Sr1 O3 119.20(7) 101_555 -101_344 n
O1 Sr1 O3 60.80(7) 101_555 -101_444 n
O1 Sr1 O3 119.20(7) 101_555 -102_334 n
O3 Sr1 O3 87.25(23) 101_445 101_545 n
O3 Sr1 O3 58.40(13) 101_445 102_545 n
O3 Sr1 O3 58.40(13) 101_445 102_555 n
O3 Sr1 O3 92.75(23) 101_445 -101_344 n
O3 Sr1 O3 180.0 101_445 -101_444 n
O3 Sr1 O3 121.60(13) 101_445 -102_334 n
O3 Sr1 O3 58.40(13) 101_545 102_545 n
O3 Sr1 O3 58.40(13) 101_545 102_555 n
O3 Sr1 O3 179.972 101_545 -101_344 n
O3 Sr1 O3 92.75(23) 101_545 -101_444 n
O3 Sr1 O3 121.60(13) 101_545 -102_334 n
O3 Sr1 O3 87.25(23) 102_545 102_555 n
O3 Sr1 O3 121.60(13) 102_545 -101_344 n
O3 Sr1 O3 121.60(13) 102_545 -101_444 n
O3 Sr1 O3 92.75(23) 102_545 -102_334 n
O3 Sr1 O3 121.60(13) 102_555 -101_344 n
O3 Sr1 O3 121.60(13) 102_555 -101_444 n
O3 Sr1 O3 179.972 102_555 -102_334 n
O3 Sr1 O3 87.25(23) -101_344 -101_444 n
O3 Sr1 O3 58.40(13) -101_344 -102_334 n
O3 Sr1 O3 58.40(13) -101_444 -102_334 n
Sr1 Sr2 Sr2 90.0 1_555 1_455 n
Sr1 Sr2 Sr2 90.0 1_555 1_545 n
Sr1 Sr2 Sr2 90.0 1_555 1_565 n
Sr1 Sr2 Sr2 90.0 1_555 1_655 n
Sr1 Sr2 Sr2 126.49(25) 1_555 -101_334 n
Sr1 Sr2 Sr2 126.49(25) 1_555 -101_344 n
Sr1 Sr2 Sr2 126.49(25) 1_555 -101_434 n
Sr1 Sr2 Sr2 126.49(25) 1_555 -101_444 n
Sr1 Sr2 Mo1 55.85(19) 1_555 -101_334 n
Sr1 Sr2 Mo1 55.85(19) 1_555 -101_344 n
Sr1 Sr2 Mo1 55.85(19) 1_555 -101_434 n
Sr1 Sr2 Mo1 55.85(19) 1_555 -101_444 n
Sr1 Sr2 O2 180.0 1_555 1_555 n
Sr1 Sr2 O2 86.86(32) 1_555 -101_334 n
Sr1 Sr2 O2 86.86(32) 1_555 -101_344 n
Sr1 Sr2 O2 86.86(32) 1_555 -101_434 n
Sr1 Sr2 O2 86.86(32) 1_555 -101_444 n
Sr1 Sr2 O3 44.63(18) 1_555 -101_344 n
Sr1 Sr2 O3 44.63(18) 1_555 -101_444 n
Sr1 Sr2 O3 44.63(18) 1_555 -102_334 n
Sr1 Sr2 O3 44.63(18) 1_555 -102_344 n
Sr1 Sr2 Mg1 55.85(19) 1_555 -101_334 n
Sr1 Sr2 Mg1 55.85(19) 1_555 -101_344 n
Sr1 Sr2 Mg1 55.85(19) 1_555 -101_434 n
Sr2 Sr2 Sr2 90.0 1_455 1_545 n
Sr2 Sr2 Sr2 90.0 1_455 1_565 n
Sr2 Sr2 Sr2 180.0 1_455 1_655 n
Sr2 Sr2 Sr2 55.35(13) 1_455 -101_334 n
Sr2 Sr2 Sr2 55.35(13) 1_455 -101_344 n
Sr2 Sr2 Sr2 124.65(13) 1_455 -101_434 n
Sr2 Sr2 Sr2 124.65(13) 1_455 -101_444 n
Sr2 Sr2 Mo1 54.19(9) 1_455 -101_334 n
Sr2 Sr2 Mo1 54.19(9) 1_455 -101_344 n
Sr2 Sr2 Mo1 125.81(9) 1_455 -101_434 n
Sr2 Sr2 Mo1 125.81(9) 1_455 -101_444 n
Sr2 Sr2 O2 90.0 1_455 1_555 n
Sr2 Sr2 O2 45.086(17) 1_455 -101_334 n
Sr2 Sr2 O2 45.086(17) 1_455 -101_344 n
Sr2 Sr2 O2 134.914(17) 1_455 -101_434 n
Sr2 Sr2 O2 134.914(17) 1_455 -101_444 n
Sr2 Sr2 O3 45.37(18) 1_455 -101_344 n
Sr2 Sr2 O3 134.63(18) 1_455 -101_444 n
Sr2 Sr2 O3 90.0 1_455 -102_334 n
Sr2 Sr2 O3 90.0 1_455 -102_344 n
Sr2 Sr2 Mg1 54.19(9) 1_455 -101_334 n
Sr2 Sr2 Mg1 54.19(9) 1_455 -101_344 n
Sr2 Sr2 Mg1 125.81(9) 1_455 -101_434 n
Sr2 Sr2 Sr2 180.0 1_545 1_565 n
Sr2 Sr2 Sr2 90.0 1_545 1_655 n
Sr2 Sr2 Sr2 55.35(13) 1_545 -101_334 n
Sr2 Sr2 Sr2 124.65(13) 1_545 -101_344 n
Sr2 Sr2 Sr2 55.35(13) 1_545 -101_434 n
Sr2 Sr2 Sr2 124.65(13) 1_545 -101_444 n
Sr2 Sr2 Mo1 54.19(9) 1_545 -101_334 n
Sr2 Sr2 Mo1 125.81(9) 1_545 -101_344 n
Sr2 Sr2 Mo1 54.19(9) 1_545 -101_434 n
Sr2 Sr2 Mo1 125.81(9) 1_545 -101_444 n
Sr2 Sr2 O2 90.0 1_545 1_555 n
Sr2 Sr2 O2 45.086(17) 1_545 -101_334 n
Sr2 Sr2 O2 134.914(17) 1_545 -101_344 n
Sr2 Sr2 O2 45.086(17) 1_545 -101_434 n
Sr2 Sr2 O2 134.914(17) 1_545 -101_444 n
Sr2 Sr2 O3 90.0 1_545 -101_344 n
Sr2 Sr2 O3 90.0 1_545 -101_444 n
Sr2 Sr2 O3 45.37(18) 1_545 -102_334 n
Sr2 Sr2 O3 134.63(18) 1_545 -102_344 n
Sr2 Sr2 Mg1 54.19(9) 1_545 -101_334 n
Sr2 Sr2 Mg1 125.81(9) 1_545 -101_344 n
Sr2 Sr2 Mg1 54.19(9) 1_545 -101_434 n
Sr2 Sr2 Sr2 90.0 1_565 1_655 n
Sr2 Sr2 Sr2 124.65(13) 1_565 -101_334 n
Sr2 Sr2 Sr2 55.35(13) 1_565 -101_344 n
Sr2 Sr2 Sr2 124.65(13) 1_565 -101_434 n
Sr2 Sr2 Sr2 55.35(13) 1_565 -101_444 n
Sr2 Sr2 Mo1 125.81(9) 1_565 -101_334 n
Sr2 Sr2 Mo1 54.19(9) 1_565 -101_344 n
Sr2 Sr2 Mo1 125.81(9) 1_565 -101_434 n
Sr2 Sr2 Mo1 54.19(9) 1_565 -101_444 n
Sr2 Sr2 O2 90.0 1_565 1_555 n
Sr2 Sr2 O2 134.914(17) 1_565 -101_334 n
Sr2 Sr2 O2 45.086(17) 1_565 -101_344 n
Sr2 Sr2 O2 134.914(17) 1_565 -101_434 n
Sr2 Sr2 O2 45.086(17) 1_565 -101_444 n
Sr2 Sr2 O3 90.0 1_565 -101_344 n
Sr2 Sr2 O3 90.0 1_565 -101_444 n
Sr2 Sr2 O3 134.63(18) 1_565 -102_334 n
Sr2 Sr2 O3 45.37(18) 1_565 -102_344 n
Sr2 Sr2 Mg1 125.81(9) 1_565 -101_334 n
Sr2 Sr2 Mg1 54.19(9) 1_565 -101_344 n
Sr2 Sr2 Mg1 125.81(9) 1_565 -101_434 n
Sr2 Sr2 Sr2 124.65(13) 1_655 -101_334 n
Sr2 Sr2 Sr2 124.65(13) 1_655 -101_344 n
Sr2 Sr2 Sr2 55.35(13) 1_655 -101_434 n
Sr2 Sr2 Sr2 55.35(13) 1_655 -101_444 n
Sr2 Sr2 Mo1 125.81(9) 1_655 -101_334 n
Sr2 Sr2 Mo1 125.81(9) 1_655 -101_344 n
Sr2 Sr2 Mo1 54.19(9) 1_655 -101_434 n
Sr2 Sr2 Mo1 54.19(9) 1_655 -101_444 n
Sr2 Sr2 O2 90.0 1_655 1_555 n
Sr2 Sr2 O2 134.914(17) 1_655 -101_334 n
Sr2 Sr2 O2 134.914(17) 1_655 -101_344 n
Sr2 Sr2 O2 45.086(17) 1_655 -101_434 n
Sr2 Sr2 O2 45.086(17) 1_655 -101_444 n
Sr2 Sr2 O3 134.63(18) 1_655 -101_344 n
Sr2 Sr2 O3 45.37(18) 1_655 -101_444 n
Sr2 Sr2 O3 90.0 1_655 -102_334 n
Sr2 Sr2 O3 90.0 1_655 -102_344 n
Sr2 Sr2 Mg1 125.81(9) 1_655 -101_334 n
Sr2 Sr2 Mg1 125.81(9) 1_655 -101_344 n
Sr2 Sr2 Mg1 54.19(9) 1_655 -101_434 n
Sr2 Sr2 Sr2 69.29(25) -101_334 -101_344 n
Sr2 Sr2 Sr2 69.29(25) -101_334 -101_434 n
Sr2 Sr2 Sr2 107.0(5) -101_334 -101_444 n
Sr2 Sr2 Mo1 70.64(18) -101_334 -101_334 n
Sr2 Sr2 Mo1 109.50(9) -101_334 -101_344 n
Sr2 Sr2 Mo1 109.50(9) -101_334 -101_434 n
Sr2 Sr2 Mo1 177.7(4) -101_334 -101_444 n
Sr2 Sr2 O2 53.51(25) -101_334 1_555 n
Sr2 Sr2 O2 39.63(25) -101_334 -101_334 n
Sr2 Sr2 O2 91.87(18) -101_334 -101_344 n
Sr2 Sr2 O2 91.87(18) -101_334 -101_434 n
Sr2 Sr2 O2 146.7(5) -101_334 -101_444 n
Sr2 Sr2 O3 91.36(14) -101_334 -101_344 n
Sr2 Sr2 O3 145.34(12) -101_334 -101_444 n
Sr2 Sr2 O3 91.36(14) -101_334 -102_334 n
Sr2 Sr2 O3 145.34(12) -101_334 -102_344 n
Sr2 Sr2 Mg1 70.64(18) -101_334 -101_334 n
Sr2 Sr2 Mg1 109.50(9) -101_334 -101_344 n
Sr2 Sr2 Mg1 109.50(9) -101_334 -101_434 n
Sr2 Sr2 Sr2 107.0(5) -101_344 -101_434 n
Sr2 Sr2 Sr2 69.29(25) -101_344 -101_444 n
Sr2 Sr2 Mo1 109.50(9) -101_344 -101_334 n
Sr2 Sr2 Mo1 70.64(18) -101_344 -101_344 n
Sr2 Sr2 Mo1 177.7(4) -101_344 -101_434 n
Sr2 Sr2 Mo1 109.50(9) -101_344 -101_444 n
Sr2 Sr2 O2 53.51(25) -101_344 1_555 n
Sr2 Sr2 O2 91.87(18) -101_344 -101_334 n
Sr2 Sr2 O2 39.63(25) -101_344 -101_344 n
Sr2 Sr2 O2 146.7(5) -101_344 -101_434 n
Sr2 Sr2 O2 91.87(18) -101_344 -101_444 n
Sr2 Sr2 O3 91.36(14) -101_344 -101_344 n
Sr2 Sr2 O3 145.34(12) -101_344 -101_444 n
Sr2 Sr2 O3 145.34(12) -101_344 -102_334 n
Sr2 Sr2 O3 91.36(14) -101_344 -102_344 n
Sr2 Sr2 Mg1 109.50(9) -101_344 -101_334 n
Sr2 Sr2 Mg1 70.64(18) -101_344 -101_344 n
Sr2 Sr2 Mg1 177.7(4) -101_344 -101_434 n
Sr2 Sr2 Sr2 69.29(25) -101_434 -101_444 n
Sr2 Sr2 Mo1 109.50(9) -101_434 -101_334 n
Sr2 Sr2 Mo1 177.7(4) -101_434 -101_344 n
Sr2 Sr2 Mo1 70.64(18) -101_434 -101_434 n
Sr2 Sr2 Mo1 109.50(9) -101_434 -101_444 n
Sr2 Sr2 O2 53.51(25) -101_434 1_555 n
Sr2 Sr2 O2 91.87(18) -101_434 -101_334 n
Sr2 Sr2 O2 146.7(5) -101_434 -101_344 n
Sr2 Sr2 O2 39.63(25) -101_434 -101_434 n
Sr2 Sr2 O2 91.87(18) -101_434 -101_444 n
Sr2 Sr2 O3 145.34(12) -101_434 -101_344 n
Sr2 Sr2 O3 91.36(14) -101_434 -101_444 n
Sr2 Sr2 O3 91.36(14) -101_434 -102_334 n
Sr2 Sr2 O3 145.34(12) -101_434 -102_344 n
Sr2 Sr2 Mg1 109.50(9) -101_434 -101_334 n
Sr2 Sr2 Mg1 177.7(4) -101_434 -101_344 n
Sr2 Sr2 Mg1 70.64(18) -101_434 -101_434 n
Sr2 Sr2 Mo1 177.7(4) -101_444 -101_334 n
Sr2 Sr2 Mo1 109.50(9) -101_444 -101_344 n
Sr2 Sr2 Mo1 109.50(9) -101_444 -101_434 n
Sr2 Sr2 Mo1 70.64(18) -101_444 -101_444 n
Sr2 Sr2 O2 53.51(25) -101_444 1_555 n
Sr2 Sr2 O2 146.7(5) -101_444 -101_334 n
Sr2 Sr2 O2 91.87(18) -101_444 -101_344 n
Sr2 Sr2 O2 91.87(18) -101_444 -101_434 n
Sr2 Sr2 O2 39.63(25) -101_444 -101_444 n
Sr2 Sr2 O3 145.34(12) -101_444 -101_344 n
Sr2 Sr2 O3 91.36(14) -101_444 -101_444 n
Sr2 Sr2 O3 145.34(12) -101_444 -102_334 n
Sr2 Sr2 O3 91.36(14) -101_444 -102_344 n
Sr2 Sr2 Mg1 177.7(4) -101_444 -101_334 n
Sr2 Sr2 Mg1 109.50(9) -101_444 -101_344 n
Sr2 Sr2 Mg1 109.50(9) -101_444 -101_434 n
Mo1 Sr2 Mo1 71.63(18) -101_334 -101_344 n
Mo1 Sr2 Mo1 71.63(18) -101_334 -101_434 n
Mo1 Sr2 Mo1 111.7(4) -101_334 -101_444 n
Mo1 Sr2 O2 124.15(19) -101_334 1_555 n
Mo1 Sr2 O2 31.01(29) -101_334 -101_334 n
Mo1 Sr2 O2 88.24(18) -101_334 -101_344 n
Mo1 Sr2 O2 88.24(18) -101_334 -101_434 n
Mo1 Sr2 O2 142.7(4) -101_334 -101_444 n
Mo1 Sr2 O3 35.84(10) -101_334 -101_344 n
Mo1 Sr2 O3 90.66(27) -101_334 -101_444 n
Mo1 Sr2 O3 35.84(10) -101_334 -102_334 n
Mo1 Sr2 O3 90.66(27) -101_334 -102_344 n
Mo1 Sr2 Mg1 0.0 -101_334 -101_334 n
Mo1 Sr2 Mg1 71.63(18) -101_334 -101_344 n
Mo1 Sr2 Mg1 71.63(18) -101_334 -101_434 n
Mo1 Sr2 Mo1 111.7(4) -101_344 -101_434 n
Mo1 Sr2 Mo1 71.63(18) -101_344 -101_444 n
Mo1 Sr2 O2 124.15(19) -101_344 1_555 n
Mo1 Sr2 O2 88.24(18) -101_344 -101_334 n
Mo1 Sr2 O2 31.01(29) -101_344 -101_344 n
Mo1 Sr2 O2 142.7(4) -101_344 -101_434 n
Mo1 Sr2 O2 88.24(18) -101_344 -101_444 n
Mo1 Sr2 O3 35.84(10) -101_344 -101_344 n
Mo1 Sr2 O3 90.66(27) -101_344 -101_444 n
Mo1 Sr2 O3 90.66(27) -101_344 -102_334 n
Mo1 Sr2 O3 35.84(10) -101_344 -102_344 n
Mo1 Sr2 Mg1 71.63(18) -101_344 -101_334 n
Mo1 Sr2 Mg1 0.0 -101_344 -101_344 n
Mo1 Sr2 Mg1 111.7(4) -101_344 -101_434 n
Mo1 Sr2 Mo1 71.63(18) -101_434 -101_444 n
Mo1 Sr2 O2 124.15(19) -101_434 1_555 n
Mo1 Sr2 O2 88.24(18) -101_434 -101_334 n
Mo1 Sr2 O2 142.7(4) -101_434 -101_344 n
Mo1 Sr2 O2 31.01(29) -101_434 -101_434 n
Mo1 Sr2 O2 88.24(18) -101_434 -101_444 n
Mo1 Sr2 O3 90.66(27) -101_434 -101_344 n
Mo1 Sr2 O3 35.84(10) -101_434 -101_444 n
Mo1 Sr2 O3 35.84(10) -101_434 -102_334 n
Mo1 Sr2 O3 90.66(27) -101_434 -102_344 n
Mo1 Sr2 Mg1 71.63(18) -101_434 -101_334 n
Mo1 Sr2 Mg1 111.7(4) -101_434 -101_344 n
Mo1 Sr2 Mg1 0.0 -101_434 -101_434 n
Mo1 Sr2 O2 124.15(19) -101_444 1_555 n
Mo1 Sr2 O2 142.7(4) -101_444 -101_334 n
Mo1 Sr2 O2 88.24(18) -101_444 -101_344 n
Mo1 Sr2 O2 88.24(18) -101_444 -101_434 n
Mo1 Sr2 O2 31.01(29) -101_444 -101_444 n
Mo1 Sr2 O3 90.66(27) -101_444 -101_344 n
Mo1 Sr2 O3 35.84(10) -101_444 -101_444 n
Mo1 Sr2 O3 90.66(27) -101_444 -102_334 n
Mo1 Sr2 O3 35.84(10) -101_444 -102_344 n
Mo1 Sr2 Mg1 111.7(4) -101_444 -101_334 n
Mo1 Sr2 Mg1 71.63(18) -101_444 -101_344 n
Mo1 Sr2 Mg1 71.63(18) -101_444 -101_434 n
O2 Sr2 O2 93.14(32) 1_555 -101_334 n
O2 Sr2 O2 93.14(32) 1_555 -101_344 n
O2 Sr2 O2 93.14(32) 1_555 -101_434 n
O2 Sr2 O2 93.14(32) 1_555 -101_444 n
O2 Sr2 O3 135.37(18) 1_555 -101_344 n
O2 Sr2 O3 135.37(18) 1_555 -101_444 n
O2 Sr2 O3 135.37(18) 1_555 -102_334 n
O2 Sr2 O3 135.37(18) 1_555 -102_344 n
O2 Sr2 Mg1 124.15(19) 1_555 -101_334 n
O2 Sr2 Mg1 124.15(19) 1_555 -101_344 n
O2 Sr2 Mg1 124.15(19) 1_555 -101_434 n
O2 Sr2 O2 89.828(35) -101_334 -101_344 n
O2 Sr2 O2 89.828(35) -101_334 -101_434 n
O2 Sr2 O2 173.7(6) -101_334 -101_444 n
O2 Sr2 O3 57.65(23) -101_334 -101_344 n
O2 Sr2 O3 117.20(33) -101_334 -101_444 n
O2 Sr2 O3 57.65(23) -101_334 -102_334 n
O2 Sr2 O3 117.20(33) -101_334 -102_344 n
O2 Sr2 Mg1 31.01(29) -101_334 -101_334 n
O2 Sr2 Mg1 88.24(18) -101_334 -101_344 n
O2 Sr2 Mg1 88.24(18) -101_334 -101_434 n
O2 Sr2 O2 173.7(6) -101_344 -101_434 n
O2 Sr2 O2 89.828(35) -101_344 -101_444 n
O2 Sr2 O3 57.65(23) -101_344 -101_344 n
O2 Sr2 O3 117.20(33) -101_344 -101_444 n
O2 Sr2 O3 117.20(33) -101_344 -102_334 n
O2 Sr2 O3 57.65(23) -101_344 -102_344 n
O2 Sr2 Mg1 88.24(18) -101_344 -101_334 n
O2 Sr2 Mg1 31.01(29) -101_344 -101_344 n
O2 Sr2 Mg1 142.7(4) -101_344 -101_434 n
O2 Sr2 O2 89.828(35) -101_434 -101_444 n
O2 Sr2 O3 117.20(33) -101_434 -101_344 n
O2 Sr2 O3 57.65(23) -101_434 -101_444 n
O2 Sr2 O3 57.65(23) -101_434 -102_334 n
O2 Sr2 O3 117.20(33) -101_434 -102_344 n
O2 Sr2 Mg1 88.24(18) -101_434 -101_334 n
O2 Sr2 Mg1 142.7(4) -101_434 -101_344 n
O2 Sr2 Mg1 31.01(29) -101_434 -101_434 n
O2 Sr2 O3 117.20(33) -101_444 -101_344 n
O2 Sr2 O3 57.65(23) -101_444 -101_444 n
O2 Sr2 O3 117.20(33) -101_444 -102_334 n
O2 Sr2 O3 57.65(23) -101_444 -102_344 n
O2 Sr2 Mg1 142.7(4) -101_444 -101_334 n
O2 Sr2 Mg1 88.24(18) -101_444 -101_344 n
O2 Sr2 Mg1 88.24(18) -101_444 -101_434 n
O3 Sr2 O3 89.3(4) -101_344 -101_444 n
O3 Sr2 O3 59.58(21) -101_344 -102_334 n
O3 Sr2 O3 59.58(21) -101_344 -102_344 n
O3 Sr2 Mg1 35.84(10) -101_344 -101_334 n
O3 Sr2 Mg1 35.84(10) -101_344 -101_344 n
O3 Sr2 Mg1 90.66(27) -101_344 -101_434 n
O3 Sr2 O3 59.58(21) -101_444 -102_334 n
O3 Sr2 O3 59.58(21) -101_444 -102_344 n
O3 Sr2 Mg1 90.66(27) -101_444 -101_334 n
O3 Sr2 Mg1 90.66(27) -101_444 -101_344 n
O3 Sr2 Mg1 35.84(10) -101_444 -101_434 n
O3 Sr2 O3 89.3(4) -102_334 -102_344 n
O3 Sr2 Mg1 35.84(10) -102_334 -101_334 n
O3 Sr2 Mg1 90.66(27) -102_334 -101_344 n
O3 Sr2 Mg1 35.84(10) -102_334 -101_434 n
O3 Sr2 Mg1 90.66(27) -102_344 -101_334 n
O3 Sr2 Mg1 35.84(10) -102_344 -101_344 n
O3 Sr2 Mg1 90.66(27) -102_344 -101_434 n
Mg1 Sr2 Mg1 71.63(18) -101_334 -101_344 n
Mg1 Sr2 Mg1 71.63(18) -101_334 -101_434 n
Mg1 Sr2 Mg1 111.7(4) -101_344 -101_434 n
Sr1 Mo1 Sr1 67.79(13) 101_444 101_454 n
Sr1 Mo1 Sr1 67.79(13) 101_444 101_544 n
Sr1 Mo1 Sr1 104.11(25) 101_444 101_554 n
Sr1 Mo1 Sr2 72.10(13) 101_444 -101_334 n
Sr1 Mo1 Sr2 110.19(7) 101_444 -101_344 n
Sr1 Mo1 Sr2 110.19(7) 101_444 -101_434 n
Sr1 Mo1 Sr2 176.21(29) 101_444 -101_444 n
Sr1 Mo1 O1 52.06(13) 101_444 1_555 n
Sr1 Mo1 O2 127.94(13) 101_444 1_555 n
Sr1 Mo1 O3 53.87(22) 101_444 1_545 n
Sr1 Mo1 O3 121.60(33) 101_444 1_555 n
Sr1 Mo1 O3 53.87(22) 101_444 2_555 n
Sr1 Mo1 O3 121.60(33) 101_444 2_655 n
Sr1 Mo1 Sr1 104.11(25) 101_454 101_544 n
Sr1 Mo1 Sr1 67.79(13) 101_454 101_554 n
Sr1 Mo1 Sr2 110.19(7) 101_454 -101_334 n
Sr1 Mo1 Sr2 72.10(13) 101_454 -101_344 n
Sr1 Mo1 Sr2 176.21(29) 101_454 -101_434 n
Sr1 Mo1 Sr2 110.19(7) 101_454 -101_444 n
Sr1 Mo1 O1 52.06(13) 101_454 1_555 n
Sr1 Mo1 O2 127.94(13) 101_454 1_555 n
Sr1 Mo1 O3 121.60(33) 101_454 1_545 n
Sr1 Mo1 O3 53.87(22) 101_454 1_555 n
Sr1 Mo1 O3 53.87(22) 101_454 2_555 n
Sr1 Mo1 O3 121.60(33) 101_454 2_655 n
Sr1 Mo1 Sr1 67.79(13) 101_544 101_554 n
Sr1 Mo1 Sr2 110.19(7) 101_544 -101_334 n
Sr1 Mo1 Sr2 176.21(29) 101_544 -101_344 n
Sr1 Mo1 Sr2 72.10(13) 101_544 -101_434 n
Sr1 Mo1 Sr2 110.19(7) 101_544 -101_444 n
Sr1 Mo1 O1 52.06(13) 101_544 1_555 n
Sr1 Mo1 O2 127.94(13) 101_544 1_555 n
Sr1 Mo1 O3 53.87(22) 101_544 1_545 n
Sr1 Mo1 O3 121.60(33) 101_544 1_555 n
Sr1 Mo1 O3 121.60(33) 101_544 2_555 n
Sr1 Mo1 O3 53.87(22) 101_544 2_655 n
Sr1 Mo1 Sr2 176.21(29) 101_554 -101_334 n
Sr1 Mo1 Sr2 110.19(7) 101_554 -101_344 n
Sr1 Mo1 Sr2 110.19(7) 101_554 -101_434 n
Sr1 Mo1 Sr2 72.10(13) 101_554 -101_444 n
Sr1 Mo1 O1 52.06(13) 101_554 1_555 n
Sr1 Mo1 O2 127.94(13) 101_554 1_555 n
Sr1 Mo1 O3 121.60(33) 101_554 1_545 n
Sr1 Mo1 O3 53.87(22) 101_554 1_555 n
Sr1 Mo1 O3 121.60(33) 101_554 2_555 n
Sr1 Mo1 O3 53.87(22) 101_554 2_655 n
Sr2 Mo1 Sr2 71.63(18) -101_334 -101_344 n
Sr2 Mo1 Sr2 71.63(18) -101_334 -101_434 n
Sr2 Mo1 Sr2 111.7(4) -101_334 -101_444 n
Sr2 Mo1 O1 124.15(19) -101_334 1_555 n
Sr2 Mo1 O2 55.85(19) -101_334 1_555 n
Sr2 Mo1 O3 56.33(22) -101_334 1_545 n
Sr2 Mo1 O3 127.90(30) -101_334 1_555 n
Sr2 Mo1 O3 56.33(22) -101_334 2_555 n
Sr2 Mo1 O3 127.90(30) -101_334 2_655 n
Sr2 Mo1 Sr2 111.7(4) -101_344 -101_434 n
Sr2 Mo1 Sr2 71.63(18) -101_344 -101_444 n
Sr2 Mo1 O1 124.15(19) -101_344 1_555 n
Sr2 Mo1 O2 55.85(19) -101_344 1_555 n
Sr2 Mo1 O3 127.90(30) -101_344 1_545 n
Sr2 Mo1 O3 56.33(22) -101_344 1_555 n
Sr2 Mo1 O3 56.33(22) -101_344 2_555 n
Sr2 Mo1 O3 127.90(30) -101_344 2_655 n
Sr2 Mo1 Sr2 71.63(18) -101_434 -101_444 n
Sr2 Mo1 O1 124.15(19) -101_434 1_555 n
Sr2 Mo1 O2 55.85(19) -101_434 1_555 n
Sr2 Mo1 O3 56.33(22) -101_434 1_545 n
Sr2 Mo1 O3 127.90(30) -101_434 1_555 n
Sr2 Mo1 O3 127.90(30) -101_434 2_555 n
Sr2 Mo1 O3 56.33(22) -101_434 2_655 n
Sr2 Mo1 O1 124.15(19) -101_444 1_555 n
Sr2 Mo1 O2 55.85(19) -101_444 1_555 n
Sr2 Mo1 O3 127.90(30) -101_444 1_545 n
Sr2 Mo1 O3 56.33(22) -101_444 1_555 n
Sr2 Mo1 O3 127.90(30) -101_444 2_555 n
Sr2 Mo1 O3 56.33(22) -101_444 2_655 n
O1 Mo1 O2 180.0 1_555 1_555 n
O1 Mo1 O3 86.9(4) 1_555 1_545 n
O1 Mo1 O3 86.9(4) 1_555 1_555 n
O1 Mo1 O3 86.9(4) 1_555 2_555 n
O1 Mo1 O3 86.9(4) 1_555 2_655 n
O2 Mo1 O3 93.1(4) 1_555 1_545 n
O2 Mo1 O3 93.1(4) 1_555 1_555 n
O2 Mo1 O3 93.1(4) 1_555 2_555 n
O2 Mo1 O3 93.1(4) 1_555 2_655 n
O3 Mo1 O3 173.9(7) 1_545 1_555 n
O3 Mo1 O3 89.84(4) 1_545 2_555 n
O3 Mo1 O3 89.84(4) 1_545 2_655 n
O3 Mo1 O3 89.84(4) 1_555 2_555 n
O3 Mo1 O3 89.84(4) 1_555 2_655 n
O3 Mo1 O3 173.9(7) 2_555 2_655 n
Sr1 O1 Sr1 90.0 101_444 101_454 n
Sr1 O1 Sr1 90.0 101_444 101_544 n
Sr1 O1 Sr1 180.0 101_444 101_554 n
Sr1 O1 Mo1 90.0 101_444 1_555 n
Sr1 O1 Mo1 90.0 101_444 -1_555 n
Sr1 O1 Mg1 90.0 101_444 1_555 n
Sr1 O1 Mg1 90.0 101_444 -1_555 n
Sr1 O1 Sr1 179.9802 101_454 101_544 n
Sr1 O1 Sr1 90.0 101_454 101_554 n
Sr1 O1 Mo1 90.0 101_454 1_555 n
Sr1 O1 Mo1 90.0 101_454 -1_555 n
Sr1 O1 Mg1 90.0 101_454 1_555 n
Sr1 O1 Mg1 90.0 101_454 -1_555 n
Sr1 O1 Sr1 90.0 101_544 101_554 n
Sr1 O1 Mo1 90.0 101_544 1_555 n
Sr1 O1 Mo1 90.0 101_544 -1_555 n
Sr1 O1 Mg1 90.0 101_544 1_555 n
Sr1 O1 Mg1 90.0 101_544 -1_555 n
Sr1 O1 Mo1 90.0 101_554 1_555 n
Sr1 O1 Mo1 90.0 101_554 -1_555 n
Sr1 O1 Mg1 90.0 101_554 1_555 n
Sr1 O1 Mg1 90.0 101_554 -1_555 n
Mo1 O1 Mo1 180.0 1_555 -1_555 n
Mo1 O1 Mg1 0.0 1_555 1_555 n
Mo1 O1 Mg1 180.0 1_555 -1_555 n
Mo1 O1 Mg1 180.0 -1_555 1_555 n
Mo1 O1 Mg1 0.0 -1_555 -1_555 n
Mg1 O1 Mg1 180.0 1_555 -1_555 n
Sr2 O2 Sr2 86.86(32) 1_555 -101_334 n
Sr2 O2 Sr2 86.86(32) 1_555 -101_344 n
Sr2 O2 Sr2 86.86(32) 1_555 -101_434 n
Sr2 O2 Sr2 86.86(32) 1_555 -101_444 n
Sr2 O2 Mo1 180.0 1_555 1_555 n
Sr2 O2 Mg1 180.0 1_555 1_555 n
Sr2 O2 Sr2 89.828(35) -101_334 -101_344 n
Sr2 O2 Sr2 89.828(35) -101_334 -101_434 n
Sr2 O2 Sr2 173.7(6) -101_334 -101_444 n
Sr2 O2 Mo1 93.14(32) -101_334 1_555 n
Sr2 O2 Mg1 93.14(32) -101_334 1_555 n
Sr2 O2 Sr2 173.7(6) -101_344 -101_434 n
Sr2 O2 Sr2 89.828(35) -101_344 -101_444 n
Sr2 O2 Mo1 93.14(32) -101_344 1_555 n
Sr2 O2 Mg1 93.14(32) -101_344 1_555 n
Sr2 O2 Sr2 89.828(35) -101_434 -101_444 n
Sr2 O2 Mo1 93.14(32) -101_434 1_555 n
Sr2 O2 Mg1 93.14(32) -101_434 1_555 n
Sr2 O2 Mo1 93.14(32) -101_444 1_555 n
Sr2 O2 Mg1 93.14(32) -101_444 1_555 n
Mo1 O2 Mg1 0.0 1_555 1_555 n
Sr1 O3 Sr1 87.25(23) 101_454 101_554 n
Sr1 O3 Sr2 91.74(14) 101_454 -101_344 n
Sr1 O3 Sr2 178.99(27) 101_454 -101_444 n
Sr1 O3 Mo1 92.21(26) 101_454 1_555 n
Sr1 O3 Mo1 92.21(26) 101_454 1_565 n
Sr1 O3 Mg1 92.21(26) 101_454 1_555 n
Sr1 O3 Mg1 92.21(26) 101_454 1_565 n
Sr1 O3 Sr2 178.99(27) 101_554 -101_344 n
Sr1 O3 Sr2 91.74(14) 101_554 -101_444 n
Sr1 O3 Mo1 92.21(26) 101_554 1_555 n
Sr1 O3 Mo1 92.21(26) 101_554 1_565 n
Sr1 O3 Mg1 92.21(26) 101_554 1_555 n
Sr1 O3 Mg1 92.21(26) 101_554 1_565 n
Sr2 O3 Sr2 89.3(4) -101_344 -101_444 n
Sr2 O3 Mo1 87.83(26) -101_344 1_555 n
Sr2 O3 Mo1 87.83(26) -101_344 1_565 n
Sr2 O3 Mg1 87.83(26) -101_344 1_555 n
Sr2 O3 Mg1 87.83(26) -101_344 1_565 n
Sr2 O3 Mo1 87.83(26) -101_444 1_555 n
Sr2 O3 Mo1 87.83(26) -101_444 1_565 n
Sr2 O3 Mg1 87.83(26) -101_444 1_555 n
Sr2 O3 Mg1 87.83(26) -101_444 1_565 n
Mo1 O3 Mo1 173.9(7) 1_555 1_565 n
Mo1 O3 Mg1 0.0 1_555 1_555 n
Mo1 O3 Mg1 173.9(7) 1_555 1_565 n
Mo1 O3 Mg1 173.9(7) 1_565 1_555 n
Mo1 O3 Mg1 0.0 1_565 1_565 n
Mg1 O3 Mg1 173.9(7) 1_555 1_565 n
Sr1 Mg1 Sr1 67.79(13) 101_444 101_454 n
Sr1 Mg1 Sr1 67.79(13) 101_444 101_544 n
Sr1 Mg1 Sr1 104.11(25) 101_444 101_554 n
Sr1 Mg1 Sr2 72.10(13) 101_444 -101_334 n
Sr1 Mg1 Sr2 110.19(7) 101_444 -101_344 n
Sr1 Mg1 Sr2 110.19(7) 101_444 -101_434 n
Sr1 Mg1 Sr2 176.21(29) 101_444 -101_444 n
Sr1 Mg1 O1 52.06(13) 101_444 1_555 n
Sr1 Mg1 O2 127.94(13) 101_444 1_555 n
Sr1 Mg1 O3 53.87(22) 101_444 1_545 n
Sr1 Mg1 O3 121.60(33) 101_444 1_555 n
Sr1 Mg1 O3 53.87(22) 101_444 2_555 n
Sr1 Mg1 O3 121.60(33) 101_444 2_655 n
Sr1 Mg1 Sr1 104.11(25) 101_454 101_544 n
Sr1 Mg1 Sr1 67.79(13) 101_454 101_554 n
Sr1 Mg1 Sr2 110.19(7) 101_454 -101_334 n
Sr1 Mg1 Sr2 72.10(13) 101_454 -101_344 n
Sr1 Mg1 Sr2 176.21(29) 101_454 -101_434 n
Sr1 Mg1 Sr2 110.19(7) 101_454 -101_444 n
Sr1 Mg1 O1 52.06(13) 101_454 1_555 n
Sr1 Mg1 O2 127.94(13) 101_454 1_555 n
Sr1 Mg1 O3 121.60(33) 101_454 1_545 n
Sr1 Mg1 O3 53.87(22) 101_454 1_555 n
Sr1 Mg1 O3 53.87(22) 101_454 2_555 n
Sr1 Mg1 O3 121.60(33) 101_454 2_655 n
Sr1 Mg1 Sr1 67.79(13) 101_544 101_554 n
Sr1 Mg1 Sr2 110.19(7) 101_544 -101_334 n
Sr1 Mg1 Sr2 176.21(29) 101_544 -101_344 n
Sr1 Mg1 Sr2 72.10(13) 101_544 -101_434 n
Sr1 Mg1 Sr2 110.19(7) 101_544 -101_444 n
Sr1 Mg1 O1 52.06(13) 101_544 1_555 n
Sr1 Mg1 O2 127.94(13) 101_544 1_555 n
Sr1 Mg1 O3 53.87(22) 101_544 1_545 n
Sr1 Mg1 O3 121.60(33) 101_544 1_555 n
Sr1 Mg1 O3 121.60(33) 101_544 2_555 n
Sr1 Mg1 O3 53.87(22) 101_544 2_655 n
Sr1 Mg1 Sr2 176.21(29) 101_554 -101_334 n
Sr1 Mg1 Sr2 110.19(7) 101_554 -101_344 n
Sr1 Mg1 Sr2 110.19(7) 101_554 -101_434 n
Sr1 Mg1 Sr2 72.10(13) 101_554 -101_444 n
Sr1 Mg1 O1 52.06(13) 101_554 1_555 n
Sr1 Mg1 O2 127.94(13) 101_554 1_555 n
Sr1 Mg1 O3 121.60(33) 101_554 1_545 n
Sr1 Mg1 O3 53.87(22) 101_554 1_555 n
Sr1 Mg1 O3 121.60(33) 101_554 2_555 n
Sr1 Mg1 O3 53.87(22) 101_554 2_655 n
Sr2 Mg1 Sr2 71.63(18) -101_334 -101_344 n
Sr2 Mg1 Sr2 71.63(18) -101_334 -101_434 n
Sr2 Mg1 Sr2 111.7(4) -101_334 -101_444 n
Sr2 Mg1 O1 124.15(19) -101_334 1_555 n
Sr2 Mg1 O2 55.85(19) -101_334 1_555 n
Sr2 Mg1 O3 56.33(22) -101_334 1_545 n
Sr2 Mg1 O3 127.90(30) -101_334 1_555 n
Sr2 Mg1 O3 56.33(22) -101_334 2_555 n
Sr2 Mg1 O3 127.90(30) -101_334 2_655 n
Sr2 Mg1 Sr2 111.7(4) -101_344 -101_434 n
Sr2 Mg1 Sr2 71.63(18) -101_344 -101_444 n
Sr2 Mg1 O1 124.15(19) -101_344 1_555 n
Sr2 Mg1 O2 55.85(19) -101_344 1_555 n
Sr2 Mg1 O3 127.90(30) -101_344 1_545 n
Sr2 Mg1 O3 56.33(22) -101_344 1_555 n
Sr2 Mg1 O3 56.33(22) -101_344 2_555 n
Sr2 Mg1 O3 127.90(30) -101_344 2_655 n
Sr2 Mg1 Sr2 71.63(18) -101_434 -101_444 n
Sr2 Mg1 O1 124.15(19) -101_434 1_555 n
Sr2 Mg1 O2 55.85(19) -101_434 1_555 n
Sr2 Mg1 O3 56.33(22) -101_434 1_545 n
Sr2 Mg1 O3 127.90(30) -101_434 1_555 n
Sr2 Mg1 O3 127.90(30) -101_434 2_555 n
Sr2 Mg1 O3 56.33(22) -101_434 2_655 n
Sr2 Mg1 O1 124.15(19) -101_444 1_555 n
Sr2 Mg1 O2 55.85(19) -101_444 1_555 n
Sr2 Mg1 O3 127.90(30) -101_444 1_545 n
Sr2 Mg1 O3 56.33(22) -101_444 1_555 n
Sr2 Mg1 O3 127.90(30) -101_444 2_555 n
Sr2 Mg1 O3 56.33(22) -101_444 2_655 n
O1 Mg1 O2 180.0 1_555 1_555 n
O1 Mg1 O3 86.9(4) 1_555 1_545 n
O1 Mg1 O3 86.9(4) 1_555 1_555 n
O1 Mg1 O3 86.9(4) 1_555 2_555 n
O1 Mg1 O3 86.9(4) 1_555 2_655 n
O2 Mg1 O3 93.1(4) 1_555 1_545 n
O2 Mg1 O3 93.1(4) 1_555 1_555 n
O2 Mg1 O3 93.1(4) 1_555 2_555 n
O2 Mg1 O3 93.1(4) 1_555 2_655 n
O3 Mg1 O3 173.9(7) 1_545 1_555 n
O3 Mg1 O3 89.84(4) 1_545 2_555 n
O3 Mg1 O3 89.84(4) 1_545 2_655 n
O3 Mg1 O3 89.84(4) 1_555 2_555 n
O3 Mg1 O3 89.84(4) 1_555 2_655 n
O3 Mg1 O3 173.9(7) 2_555 2_655 n

loop_
_geom_bond_atom_site_label_1
_geom_bond_atom_site_label_2
_geom_bond_distance
_geom_bond_site_symmetry_2
_geom_bond_publ_flag
Sr1 Sr1 3.95288(15) 1_455 n
Sr1 Sr1 3.95288(15) 1_545 n
Sr1 Sr1 3.95288(15) 1_565 n
Sr1 Sr1 3.95288(15) 1_655 n
Sr1 Sr2 4.076(9) 1_555 n
Sr1 Sr2 4.076(9) -1_556 n
Sr1 Mo1 3.544(6) 101_445 n
Sr1 Mo1 3.544(6) 101_455 n
Sr1 Mo1 3.544(6) 101_545 n
Sr1 Mo1 3.544(6) 101_555 n
Sr1 Mo1 3.544(6) -101_334 n
Sr1 Mo1 3.544(6) -101_344 n
Sr1 Mo1 3.544(6) -101_434 n
Sr1 Mo1 3.544(6) -101_444 n
Sr1 O1 2.79511(11) 101_445 n
Sr1 O1 2.79511(11) 101_455 n
Sr1 O1 2.79511(11) 101_545 n
Sr1 O1 2.79511(11) 101_555 n
Sr1 O3 2.865(6) 101_445 n
Sr1 O3 2.865(6) 101_545 n
Sr1 O3 2.865(6) 102_545 n
Sr1 O3 2.865(6) 102_555 n
Sr1 O3 2.865(6) -101_344 n
Sr1 O3 2.865(6) -101_444 n
Sr1 O3 2.865(6) -102_334 n
Sr1 O3 2.865(6) -102_344 n
Sr1 Mg1 3.544(6) 101_445 n
Sr1 Mg1 3.544(6) 101_455 n
Sr1 Mg1 3.544(6) 101_545 n
Sr1 Mg1 3.544(6) 101_555 n
Sr1 Mg1 3.544(6) -101_334 n
Sr1 Mg1 3.544(6) -101_344 n
Sr1 Mg1 3.544(6) -101_434 n
Sr1 Mg1 3.544(6) -101_444 n
Sr2 Sr1 4.076(9) 1_555 n
Sr2 Sr2 3.95288(15) 1_455 n
Sr2 Sr2 3.95288(15) 1_545 n
Sr2 Sr2 3.95288(15) 1_565 n
Sr2 Sr2 3.95288(15) 1_655 n
Sr2 Sr2 3.476(11) -101_334 n
Sr2 Sr2 3.476(11) -101_344 n
Sr2 Sr2 3.476(11) -101_434 n
Sr2 Sr2 3.476(11) -101_444 n
Sr2 Mo1 3.378(8) -101_334 n
Sr2 Mo1 3.378(8) -101_344 n
Sr2 Mo1 3.378(8) -101_434 n
Sr2 Mo1 3.378(8) -101_444 n
Sr2 O2 2.221(15) 1_555 n
Sr2 O2 2.7993(9) -101_334 n
Sr2 O2 2.7993(9) -101_344 n
Sr2 O2 2.7993(9) -101_434 n
Sr2 O2 2.7993(9) -101_444 n
Sr2 O3 2.813(9) -101_344 n
Sr2 O3 2.813(9) -101_444 n
Sr2 O3 2.813(9) -102_334 n
Sr2 O3 2.813(9) -102_344 n
Sr2 Mg1 3.963(14) 1_555 n
Sr2 Mg1 3.378(8) -101_334 n
Sr2 Mg1 3.378(8) -101_344 n
Sr2 Mg1 3.378(8) -101_434 n
Sr2 Mg1 3.378(8) -101_444 n
Mo1 Sr1 3.544(6) 101_444 n
Mo1 Sr1 3.544(6) 101_454 n
Mo1 Sr1 3.544(6) 101_544 n
Mo1 Sr1 3.544(6) 101_554 n
Mo1 Sr2 3.378(8) -101_334 n
Mo1 Sr2 3.378(8) -101_344 n
Mo1 Sr2 3.378(8) -101_434 n
Mo1 Sr2 3.378(8) -101_444 n
Mo1 O1 2.179(10) 1_555 n
Mo1 O2 1.743(15) 1_555 n
Mo1 O3 1.9793(7) 1_545 n
Mo1 O3 1.9793(7) 1_555 n
Mo1 O3 1.9793(7) 2_555 n
Mo1 O3 1.9793(7) 2_655 n
O1 Sr1 2.79511(11) 101_444 n
O1 Sr1 2.79511(11) 101_454 n
O1 Sr1 2.79511(11) 101_544 n
O1 Sr1 2.79511(11) 101_554 n
O1 Mo1 2.179(10) 1_555 n
O1 Mo1 2.179(10) -1_555 n
O1 Mg1 2.179(10) 1_555 n
O1 Mg1 2.179(10) -1_555 n
O2 Sr2 2.221(15) 1_555 n
O2 Sr2 2.7993(9) -101_334 n
O2 Sr2 2.7993(9) -101_344 n
O2 Sr2 2.7993(9) -101_434 n
O2 Sr2 2.7993(9) -101_444 n
O2 Mo1 1.743(15) 1_555 n
O2 Mg1 1.743(15) 1_555 n
O3 Sr1 2.865(6) 101_454 n
O3 Sr1 2.865(6) 101_554 n
O3 Sr2 2.813(9) -101_344 n
O3 Sr2 2.813(9) -101_444 n
O3 Mo1 1.9793(7) 1_555 n
O3 Mo1 1.9793(7) 1_565 n
O3 Mg1 1.9793(7) 1_555 n
O3 Mg1 1.9793(7) 1_565 n
Mg1 Sr1 3.544(6) 101_444 n
Mg1 Sr1 3.544(6) 101_454 n
Mg1 Sr1 3.544(6) 101_544 n
Mg1 Sr1 3.544(6) 101_554 n
Mg1 Sr2 3.963(14) 1_555 n
Mg1 Sr2 3.378(8) -101_334 n
Mg1 Sr2 3.378(8) -101_344 n
Mg1 Sr2 3.378(8) -101_434 n
Mg1 Sr2 3.378(8) -101_444 n
Mg1 O1 2.179(10) 1_555 n
Mg1 O2 1.743(15) 1_555 n
Mg1 O3 1.9793(7) 1_545 n
Mg1 O3 1.9793(7) 1_555 n
Mg1 O3 1.9793(7) 2_555 n
Mg1 O3 1.9793(7) 2_655 n
